data_2219695
loop_
_publ_author_name
'Dai, Jing'
'Wen, Xiao-Chun'

_publ_section_title
;
 2-Amino-5-(1<i>H</i>-tetrazol-5-yl)pyridin-1-ium nitrate
;
_journal_coeditor_code RZ2247
_journal_issue 10
_journal_name_full 'Acta Crystallographica Section E'
_journal_page_first o2028
_journal_paper_doi 10.1107/S1600536808030791
_journal_volume 64
_journal_year 2008
_chemical_formula_iupac 'C6 H7 N6 +, N O3 -'
_chemical_formula_moiety 'C6 H7 N6 +, N O3 -'
_chemical_formula_sum 'C6 H7 N7 O3'
_chemical_formula_weight 225.19
_chemical_name_systematic
;
2-Amino-5-(1<i>H</i>-tetrazol-5-yl)pyridin-1-ium nitrate
;
_space_group_IT_number 14
_symmetry_cell_setting monoclinic
_symmetry_space_group_name_Hall '-P 2ybc'
_symmetry_space_group_name_H-M 'P 1 21/c 1'
_atom_sites_solution_hydrogens geom
_atom_sites_solution_primary direct
_atom_sites_solution_secondary difmap
_audit_creation_method SHELXL-97
_cell_angle_alpha 90.00
_cell_angle_beta 94.31(3)
_cell_angle_gamma 90.00
_cell_formula_units_Z 4
_cell_length_a 8.3797(17)
_cell_length_b 6.9314(14)
_cell_length_c 15.881(3)
_cell_measurement_reflns_used 1772
_cell_measurement_temperature 298(2)
_cell_measurement_theta_max 27.0833
_cell_measurement_theta_min 2.4373
_cell_volume 919.8(3)
_computing_cell_refinement 'CrystalClear (Rigaku, 2005)'
_computing_data_collection 'CrystalClear (Rigaku, 2005)'
_computing_data_reduction 'CrystalClear (Rigaku, 2005)'
_computing_molecular_graphics 'SHELXTL/PC (Sheldrick, 2008)'
_computing_publication_material 'SHELXTL/PC (Sheldrick, 2008)'
_computing_structure_refinement 'SHELXL97 (Sheldrick, 2008)'
_computing_structure_solution 'SHELXS97 (Sheldrick, 2008)'
_diffrn_ambient_temperature 298(2)
_diffrn_detector_area_resol_mean 13.6612
_diffrn_measured_fraction_theta_full 0.996
_diffrn_measured_fraction_theta_max 0.996
_diffrn_measurement_device_type 'Rigaku Mercury2 (2x2 bin mode)'
_diffrn_measurement_method \w
_diffrn_radiation_monochromator graphite
_diffrn_radiation_source 'fine-focus sealed tube'
_diffrn_radiation_type MoK\a
_diffrn_radiation_wavelength 0.71073
_diffrn_reflns_av_R_equivalents 0.0405
_diffrn_reflns_av_sigmaI/netI 0.0280
_diffrn_reflns_limit_h_max 10
_diffrn_reflns_limit_h_min -10
_diffrn_reflns_limit_k_max 8
_diffrn_reflns_limit_k_min -8
_diffrn_reflns_limit_l_max 20
_diffrn_reflns_limit_l_min -20
_diffrn_reflns_number 8766
_diffrn_reflns_theta_full 27.11
_diffrn_reflns_theta_max 27.11
_diffrn_reflns_theta_min 3.21
_exptl_absorpt_coefficient_mu 0.134
_exptl_absorpt_correction_T_max 0.970
_exptl_absorpt_correction_T_min 0.916
_exptl_absorpt_correction_type multi-scan
_exptl_absorpt_process_details '(CrystalClear; Rigaku, 2005)'
_exptl_crystal_colour colourless
_exptl_crystal_density_diffrn 1.626
_exptl_crystal_density_method 'not measured'
_exptl_crystal_description block
_exptl_crystal_F_000 464
_exptl_crystal_size_max 0.30
_exptl_crystal_size_mid 0.22
_exptl_crystal_size_min 0.20
_refine_diff_density_max 0.152
_refine_diff_density_min -0.177
_refine_ls_extinction_method none
_refine_ls_goodness_of_fit_ref 1.074
_refine_ls_hydrogen_treatment refall
_refine_ls_matrix_type full
_refine_ls_number_parameters 173
_refine_ls_number_reflns 2023
_refine_ls_number_restraints 0
_refine_ls_restrained_S_all 1.074
_refine_ls_R_factor_all 0.0704
_refine_ls_R_factor_gt 0.0490
_refine_ls_shift/su_max 0.000
_refine_ls_shift/su_mean 0.000
_refine_ls_structure_factor_coef Fsqd
_refine_ls_weighting_details 'calc w=1/[\s^2^(Fo^2^)+(0.0527P)^2^+0.2064P] where P=(Fo^2^+2Fc^2^)/3'
_refine_ls_weighting_scheme calc
_refine_ls_wR_factor_gt 0.1092
_refine_ls_wR_factor_ref 0.1200
_reflns_number_gt 1520
_reflns_number_total 2023
_reflns_threshold_expression I>2\s(I)
_cod_data_source_file rz2247.cif
_cod_data_source_block I
_cod_original_sg_symbol_H-M 'P 21/c'
_cod_database_code 2219695
_cod_database_fobs_code 2219695

loop_
_symmetry_equiv_pos_as_xyz
'x, y, z'
'-x, y+1/2, -z+1/2'
'-x, -y, -z'
'x, -y-1/2, z-1/2'

loop_
_atom_site_type_symbol
_atom_site_label
_atom_site_fract_x
_atom_site_fract_y
_atom_site_fract_z
_atom_site_U_iso_or_equiv
_atom_site_adp_type
_atom_site_calc_flag
_atom_site_occupancy
O O1 0.49052(18) 0.0891(2) 0.58329(9) 0.0552(4) Uani d 1
O O2 0.3288(2) 0.0420(2) 0.68089(9) 0.0632(5) Uani d 1
O O3 0.46287(18) 0.3054(2) 0.67890(10) 0.0588(4) Uani d 1
N N7 0.42643(19) 0.1424(2) 0.64808(10) 0.0406(4) Uani d 1
N N1 0.2311(2) 0.0535(2) 0.27752(10) 0.0416(4) Uani d 1
C C2 0.2037(2) 0.2485(3) 0.40803(11) 0.0359(4) Uani d 1
C C5 0.2593(2) 0.5628(3) 0.51712(11) 0.0401(4) Uani d 1
N N5 0.3153(2) 0.5556(2) 0.43967(10) 0.0427(4) Uani d 1
C C4 0.1695(2) 0.4035(3) 0.54193(12) 0.0411(5) Uani d 1
C C6 0.1714(2) 0.0831(3) 0.35207(11) 0.0367(4) Uani d 1
N N4 0.0781(2) -0.0636(3) 0.36762(11) 0.0526(5) Uani d 1
N N6 0.2911(3) 0.7171(3) 0.56527(13) 0.0550(5) Uani d 1
C C3 0.1443(2) 0.2500(3) 0.48954(12) 0.0399(4) Uani d 1
N N2 0.1724(2) -0.1144(2) 0.24520(10) 0.0497(5) Uani d 1
C C1 0.2875(2) 0.4049(3) 0.38512(12) 0.0414(5) Uani d 1
N N3 0.0808(2) -0.1835(3) 0.29971(11) 0.0577(5) Uani d 1
H H6A 0.345(3) 0.815(4) 0.5462(15) 0.066(8) Uiso d 1
H H6B 0.260(4) 0.723(4) 0.618(2) 0.092(10) Uiso d 1
H H1A 0.306(3) 0.126(3) 0.2484(15) 0.066(7) Uiso d 1
H H4 0.132(2) 0.408(3) 0.5949(13) 0.045(5) Uiso d 1
H H3 0.085(3) 0.143(3) 0.5074(13) 0.052(6) Uiso d 1
H H1 0.325(3) 0.423(3) 0.3298(14) 0.056(6) Uiso d 1
H H5 0.370(3) 0.658(3) 0.4211(14) 0.061(7) Uiso d 1

loop_
_atom_site_aniso_label
_atom_site_aniso_U_11
_atom_site_aniso_U_22
_atom_site_aniso_U_33
_atom_site_aniso_U_12
_atom_site_aniso_U_13
_atom_site_aniso_U_23
O1 0.0669(10) 0.0599(10) 0.0416(8) 0.0075(8) 0.0238(7) -0.0058(7)
O2 0.0879(12) 0.0556(9) 0.0497(9) -0.0239(9) 0.0292(9) -0.0047(7)
O3 0.0629(10) 0.0531(9) 0.0633(10) -0.0168(8) 0.0236(8) -0.0186(7)
N7 0.0451(9) 0.0430(9) 0.0345(8) 0.0031(7) 0.0084(7) -0.0002(7)
N1 0.0519(10) 0.0426(9) 0.0314(8) -0.0025(8) 0.0094(7) 0.0003(7)
C2 0.0373(10) 0.0387(10) 0.0321(9) -0.0009(8) 0.0055(7) 0.0016(8)
C5 0.0445(10) 0.0413(11) 0.0344(9) 0.0030(8) 0.0015(8) -0.0005(8)
N5 0.0499(10) 0.0397(9) 0.0391(9) -0.0064(8) 0.0081(8) 0.0028(7)
C4 0.0457(11) 0.0481(11) 0.0302(9) -0.0006(9) 0.0077(8) 0.0010(8)
C6 0.0395(10) 0.0406(10) 0.0306(9) -0.0012(8) 0.0063(8) 0.0029(7)
N4 0.0623(11) 0.0533(11) 0.0440(10) -0.0183(9) 0.0154(9) -0.0049(8)
N6 0.0739(14) 0.0439(11) 0.0475(11) -0.0070(10) 0.0060(10) -0.0057(9)
C3 0.0414(10) 0.0445(11) 0.0344(10) -0.0052(9) 0.0076(8) 0.0037(8)
N2 0.0650(11) 0.0454(10) 0.0392(9) -0.0052(9) 0.0077(8) -0.0030(8)
C1 0.0469(11) 0.0453(11) 0.0331(10) -0.0040(9) 0.0101(8) 0.0021(8)
N3 0.0750(13) 0.0515(11) 0.0475(10) -0.0159(10) 0.0118(9) -0.0056(8)

loop_
_atom_type_symbol
_atom_type_description
_atom_type_scat_dispersion_real
_atom_type_scat_dispersion_imag
_atom_type_scat_source
C C 0.0033 0.0016 'International Tables Vol C Tables 4.2.6.8 and 6.1.1.4'
H H 0.0000 0.0000 'International Tables Vol C Tables 4.2.6.8 and 6.1.1.4'
N N 0.0061 0.0033 'International Tables Vol C Tables 4.2.6.8 and 6.1.1.4'
O O 0.0106 0.0060 'International Tables Vol C Tables 4.2.6.8 and 6.1.1.4'

loop_
_geom_angle_atom_site_label_1
_geom_angle_atom_site_label_2
_geom_angle_atom_site_label_3
_geom_angle
O2 N7 O1 121.71(17)
O2 N7 O3 119.76(16)
O1 N7 O3 118.53(16)
C6 N1 N2 108.63(16)
C6 N1 H1A 131.0(14)
N2 N1 H1A 120.3(14)
C1 C2 C3 117.54(18)
C1 C2 C6 122.64(16)
C3 C2 C6 119.82(17)
N6 C5 N5 119.03(19)
N6 C5 C4 123.88(19)
N5 C5 C4 117.09(17)
C5 N5 C1 123.48(17)
C5 N5 H5 119.1(15)
C1 N5 H5 117.4(15)
C3 C4 C5 120.32(18)
C3 C4 H4 122.4(13)
C5 C4 H4 117.3(12)
N4 C6 N1 108.35(17)
N4 C6 C2 125.21(16)
N1 C6 C2 126.44(17)
C6 N4 N3 106.09(16)
C5 N6 H6A 120.5(16)
C5 N6 H6B 120.9(19)
H6A N6 H6B 119(2)
C4 C3 C2 120.98(18)
C4 C3 H3 119.4(13)
C2 C3 H3 119.6(13)
N3 N2 N1 106.44(16)
C2 C1 N5 120.56(17)
C2 C1 H1 123.9(13)
N5 C1 H1 115.4(13)
N2 N3 N4 110.49(17)

loop_
_geom_bond_atom_site_label_1
_geom_bond_atom_site_label_2
_geom_bond_distance
O1 N7 1.2517(19)
O2 N7 1.221(2)
O3 N7 1.260(2)
N1 C6 1.336(2)
N1 N2 1.350(2)
N1 H1A 0.95(2)
C2 C1 1.356(3)
C2 C3 1.422(2)
C2 C6 1.463(3)
C5 N6 1.330(3)
C5 N5 1.350(2)
C5 C4 1.409(3)
N5 C1 1.366(2)
N5 H5 0.91(2)
C4 C3 1.358(3)
C4 H4 0.92(2)
C6 N4 1.317(2)
N4 N3 1.363(2)
N6 H6A 0.88(3)
N6 H6B 0.90(3)
C3 H3 0.95(2)
N2 N3 1.292(2)
C1 H1 0.96(2)

loop_
_geom_hbond_atom_site_label_D
_geom_hbond_atom_site_label_H
_geom_hbond_atom_site_label_A
_geom_hbond_site_symmetry_A
_geom_hbond_distance_DH
_geom_hbond_distance_HA
_geom_hbond_distance_DA
_geom_hbond_angle_DHA
N1 H1A O2 4_565 0.95(2) 2.55(2) 3.328(2) 138.7(18)
N1 H1A O3 4_565 0.95(2) 1.84(3) 2.764(2) 163(2)
N5 H5 O1 3_666 0.91(2) 2.11(2) 2.989(2) 163(2)
N5 H5 O3 3_666 0.91(2) 2.21(2) 2.908(2) 133.3(19)
N6 H6A O1 1_565 0.88(3) 2.31(3) 3.074(3) 145(2)
N6 H6B O2 1_565 0.90(3) 2.48(3) 2.908(2) 110(2)
N6 H6B N2 4_566 0.90(3) 2.32(3) 3.176(3) 158(3)
C1 H1 O3 3_666 0.96(2) 2.60(2) 3.124(2) 114.4(16)
C1 H1 O2 4_565 0.96(2) 2.38(2) 3.308(2) 161.5(18)
C3 H3 N4 3_556 0.95(2) 2.55(2) 3.305(3) 136.3(16)

loop_
_geom_torsion_atom_site_label_1
_geom_torsion_atom_site_label_2
_geom_torsion_atom_site_label_3
_geom_torsion_atom_site_label_4
_geom_torsion
N6 C5 N5 C1 -179.14(19)
C4 C5 N5 C1 0.9(3)
N6 C5 C4 C3 -179.0(2)
N5 C5 C4 C3 1.0(3)
N2 N1 C6 N4 0.7(2)
N2 N1 C6 C2 -179.74(18)
C1 C2 C6 N4 -173.07(19)
C3 C2 C6 N4 6.0(3)
C1 C2 C6 N1 7.5(3)
C3 C2 C6 N1 -173.47(18)
N1 C6 N4 N3 -0.7(2)
C2 C6 N4 N3 179.73(19)
C5 C4 C3 C2 -1.7(3)
C1 C2 C3 C4 0.6(3)
C6 C2 C3 C4 -178.50(18)
C6 N1 N2 N3 -0.4(2)
C3 C2 C1 N5 1.2(3)
C6 C2 C1 N5 -179.71(18)
C5 N5 C1 C2 -2.0(3)
N1 N2 N3 N4 0.0(2)
C6 N4 N3 N2 0.5(2)
